data_2216747
loop_
_publ_author_name
'Shang, Yadong'
'Li, Baoguo'
'Hu, Ruijue'
'Su, Yongsheng'
'Tang, Qun'

_publ_section_title
;
 1-Ferrocenyl-3-(4-<i>n</i>-octoxylphenyl)propane-1,3-dione
;
_journal_coeditor_code SF3061
_journal_issue 12
_journal_name_full 'Acta Crystallographica Section E'
_journal_page_first m3020
_journal_page_last m3020
_journal_paper_doi 10.1107/S1600536807057005
_journal_volume 63
_journal_year 2007
_chemical_formula_iupac '[Fe (C5 H5) (C22 H27 O3)]'
_chemical_formula_sum 'C27 H32 Fe O3'
_chemical_formula_weight 460.38
_chemical_melting_point 353
_chemical_name_systematic
;
1-Ferrocenyl-3-(4-n-octoxylphenyl)propane-1,3-dione
;
_space_group_IT_number 14
_symmetry_cell_setting monoclinic
_symmetry_space_group_name_Hall '-P 2ybc'
_symmetry_space_group_name_H-M 'P 1 21/c 1'
_atom_sites_solution_hydrogens geom
_atom_sites_solution_primary direct
_atom_sites_solution_secondary difmap
_cell_angle_alpha 90.00
_cell_angle_beta 95.1050(10)
_cell_angle_gamma 90.00
_cell_formula_units_Z 4
_cell_length_a 18.5985(14)
_cell_length_b 10.5710(8)
_cell_length_c 12.0814(10)
_cell_measurement_reflns_used 5300
_cell_measurement_temperature 293(2)
_cell_measurement_theta_max 54.482
_cell_measurement_theta_min 4.436
_cell_volume 2365.8(3)
_computing_cell_refinement 'SMART (Bruker 1997)'
_computing_data_collection 'SMART (Bruker 1997)'
_computing_data_reduction 'SHELXTL (Sheldrick, 1997a)'
_computing_molecular_graphics 'SHELXTL (Sheldrick, 1997a)'
_computing_publication_material 'SHELXTL (Sheldrick, 1997a)'
_computing_structure_refinement 'SHELXL97 (Sheldrick, 1997b)'
_computing_structure_solution 'SHELXS97 (Sheldrick, 1997b)'
_diffrn_ambient_temperature 293(2)
_diffrn_measured_fraction_theta_full 0.994
_diffrn_measured_fraction_theta_max 0.994
_diffrn_measurement_device_type 'Bruker SMART CCD area-detector'
_diffrn_measurement_method 'phi and omega scans'
_diffrn_radiation_monochromator graphite
_diffrn_radiation_source 'fine-focus sealed tube'
_diffrn_radiation_type MoK\a
_diffrn_radiation_wavelength 0.71073
_diffrn_reflns_av_R_equivalents 0.0563
_diffrn_reflns_av_sigmaI/netI 0.0488
_diffrn_reflns_limit_h_max 20
_diffrn_reflns_limit_h_min -23
_diffrn_reflns_limit_k_max 13
_diffrn_reflns_limit_k_min -10
_diffrn_reflns_limit_l_max 14
_diffrn_reflns_limit_l_min -15
_diffrn_reflns_number 13567
_diffrn_reflns_theta_full 27.00
_diffrn_reflns_theta_max 27.00
_diffrn_reflns_theta_min 2.20
_exptl_absorpt_coefficient_mu 0.662
_exptl_absorpt_correction_T_max 1.00000
_exptl_absorpt_correction_T_min 0.75215
_exptl_absorpt_correction_type multi-scan
_exptl_absorpt_process_details '(SADABS; Sheldrick, 1996)'
_exptl_crystal_colour red
_exptl_crystal_density_diffrn 1.293
_exptl_crystal_density_method 'not measured'
_exptl_crystal_description prismatic
_exptl_crystal_F_000 976
_exptl_crystal_size_max 0.489
_exptl_crystal_size_mid 0.417
_exptl_crystal_size_min 0.239
_refine_diff_density_max 0.441
_refine_diff_density_min -0.343
_refine_ls_extinction_coef 0.0016(5)
_refine_ls_extinction_expression Fc^*^=kFc[1+0.001xFc^2^\l^3^/sin(2\q)]^-1/4^
_refine_ls_extinction_method SHELXL
_refine_ls_goodness_of_fit_ref 0.964
_refine_ls_hydrogen_treatment mixed
_refine_ls_matrix_type full
_refine_ls_number_parameters 290
_refine_ls_number_reflns 5151
_refine_ls_number_restraints 2
_refine_ls_restrained_S_all 0.964
_refine_ls_R_factor_all 0.0499
_refine_ls_R_factor_gt 0.0398
_refine_ls_shift/su_max 0.013
_refine_ls_shift/su_mean 0.001
_refine_ls_structure_factor_coef Fsqd
_refine_ls_weighting_details 'calc w=1/[\s^2^(Fo^2^)+(0.0587P)^2^+0.0000P] where P=(Fo^2^+2Fc^2^)/3'
_refine_ls_weighting_scheme calc
_refine_ls_wR_factor_gt 0.0992
_refine_ls_wR_factor_ref 0.1030
_reflns_number_gt 3981
_reflns_number_total 5151
_reflns_threshold_expression >2sigma(I)
_cod_data_source_file sf3061.cif
_cod_data_source_block I
_cod_depositor_comments
;
The following automatic conversions were performed:
'_symmetry_cell_setting' value 'Monoclinic' changed to 'monoclinic'
according to '/home/saulius/struct/CIF-dictionaries/cif_core.dic'
dictionary named 'cif_core.dic' version 2.4.1 from 2010-06-29.

Automatic conversion script
Id: cif_fix_enum 1527 2010-12-29 10:47:43Z saulius 

The following automatic conversions were performed:

'_symmetry_cell_setting' value 'Monoclinic' changed to 'monoclinic'
according to /home/saulius/struct/CIF-dictionaries/cif_core.dic
dictionary named 'cif_core.dic' version 2.4.1 from 2010-06-29.

Automatic conversion script
Id: cif_fix_values 1715 2011-07-08 13:25:40Z adriana 
;
_cod_original_sg_symbol_H-M 'P 21/c'
_cod_database_code 2216747
_cod_database_fobs_code 2216747

loop_
_symmetry_equiv_pos_as_xyz
'x, y, z'
'-x, y+1/2, -z+1/2'
'-x, -y, -z'
'x, -y-1/2, z-1/2'

loop_
_atom_site_type_symbol
_atom_site_label
_atom_site_fract_x
_atom_site_fract_y
_atom_site_fract_z
_atom_site_U_iso_or_equiv
_atom_site_adp_type
_atom_site_calc_flag
_atom_site_refinement_flags
_atom_site_occupancy
Fe Fe 0.410173(12) 0.40073(2) 0.66175(2) 0.04243(11) Uani d . 1
O O1 0.26966(7) 0.25316(14) 0.45703(11) 0.0625(4) Uani d . 1
O O2 0.16093(8) 0.13125(15) 0.50208(12) 0.0596(4) Uani d D 1
O O3 -0.06702(8) 0.08529(13) 0.85417(12) 0.0643(4) Uani d . 1
C C1 0.41834(12) 0.2181(2) 0.7121(2) 0.0738(7) Uani d . 1
H H1 0.3847 0.1548 0.6937 0.089 Uiso calc R 1
C C2 0.41979(13) 0.2987(2) 0.80485(19) 0.0713(6) Uani d . 1
H H2 0.3872 0.2979 0.8590 0.086 Uiso calc R 1
C C3 0.47802(15) 0.3793(2) 0.8014(2) 0.0769(7) Uani d . 1
H H3 0.4913 0.4424 0.8529 0.092 Uiso calc R 1
C C4 0.51349(12) 0.3502(3) 0.7082(2) 0.0770(7) Uani d . 1
H H4 0.5546 0.3905 0.6872 0.092 Uiso calc R 1
C C5 0.47771(13) 0.2510(2) 0.6515(2) 0.0719(6) Uani d . 1
H H5 0.4902 0.2134 0.5863 0.086 Uiso calc R 1
C C6 0.31896(9) 0.50533(17) 0.66238(16) 0.0489(4) Uani d . 1
H H6 0.2874 0.5058 0.7179 0.059 Uiso calc R 1
C C7 0.37895(11) 0.58600(16) 0.65660(18) 0.0535(5) Uani d . 1
H H7 0.3938 0.6487 0.7076 0.064 Uiso calc R 1
C C8 0.41245(10) 0.55505(17) 0.56015(17) 0.0529(5) Uani d . 1
H H8 0.4533 0.5940 0.5366 0.063 Uiso calc R 1
C C9 0.37379(10) 0.45521(18) 0.50528(15) 0.0496(4) Uani d . 1
H H9 0.3846 0.4169 0.4395 0.060 Uiso calc R 1
C C10 0.31494(9) 0.42315(16) 0.56879(16) 0.0445(4) Uani d . 1
C C11 0.26385(9) 0.31945(17) 0.54492(15) 0.0460(4) Uani d . 1
C C12 0.20941(10) 0.29419(18) 0.61446(16) 0.0494(4) Uani d D 1
C C13 0.15841(9) 0.20017(17) 0.59023(15) 0.0452(4) Uani d . 1
C C14 0.09937(9) 0.17412(16) 0.66001(15) 0.0459(4) Uani d . 1
C C15 0.09550(10) 0.2317(2) 0.76240(18) 0.0601(5) Uani d . 1
H H15 0.1308 0.2902 0.7868 0.072 Uiso calc R 1
C C16 0.04136(10) 0.2051(2) 0.82892(18) 0.0611(5) Uani d . 1
H H16 0.0406 0.2445 0.8976 0.073 Uiso calc R 1
C C17 -0.01206(10) 0.11943(18) 0.79344(17) 0.0521(5) Uani d . 1
C C18 -0.00993(11) 0.0630(2) 0.69056(18) 0.0628(5) Uani d . 1
H H18 -0.0462 0.0067 0.6652 0.075 Uiso calc R 1
C C19 0.04489(11) 0.08889(18) 0.62566(17) 0.0565(5) Uani d . 1
H H19 0.0458 0.0488 0.5573 0.068 Uiso calc R 1
C C20 -0.06966(10) 0.1404(2) 0.96201(18) 0.0586(5) Uani d . 1
H H20A -0.0743 0.2316 0.9556 0.070 Uiso calc R 1
H H20B -0.0255 0.1215 1.0080 0.070 Uiso calc R 1
C C21 -0.13316(11) 0.08680(19) 1.01395(18) 0.0590(5) Uani d . 1
H H21A -0.1280 -0.0043 1.0194 0.071 Uiso calc R 1
H H21B -0.1767 0.1046 0.9663 0.071 Uiso calc R 1
C C22 -0.14099(10) 0.1403(2) 1.12839(17) 0.0599(5) Uani d . 1
H H22A -0.1444 0.2317 1.1231 0.072 Uiso calc R 1
H H22B -0.0980 0.1200 1.1765 0.072 Uiso calc R 1
C C23 -0.20655(11) 0.09033(19) 1.18099(17) 0.0577(5) Uani d . 1
H H23A -0.2496 0.1132 1.1341 0.069 Uiso calc R 1
H H23B -0.2040 -0.0013 1.1836 0.069 Uiso calc R 1
C C24 -0.21352(11) 0.1393(2) 1.29670(18) 0.0608(5) Uani d . 1
H H24A -0.2160 0.2309 1.2939 0.073 Uiso calc R 1
H H24B -0.1703 0.1165 1.3434 0.073 Uiso calc R 1
C C25 -0.27851(11) 0.09053(19) 1.35034(18) 0.0595(5) Uani d . 1
H H25A -0.3219 0.1165 1.3056 0.071 Uiso calc R 1
H H25B -0.2772 -0.0012 1.3506 0.071 Uiso calc R 1
C C26 -0.28289(13) 0.1364(2) 1.46786(19) 0.0704(6) Uani d . 1
H H26A -0.2403 0.1079 1.5133 0.085 Uiso calc R 1
H H26B -0.2826 0.2281 1.4681 0.085 Uiso calc R 1
C C27 -0.34914(17) 0.0907(3) 1.5191(2) 0.1007(10) Uani d . 1
H H27A -0.3916 0.1191 1.4751 0.121 Uiso calc R 1
H H27B -0.3491 0.1239 1.5931 0.121 Uiso calc R 1
H H27C -0.3489 -0.0001 1.5220 0.121 Uiso calc R 1
H H12 0.2083(9) 0.3413(16) 0.6756(13) 0.046(5) Uiso d D 1
H H2A 0.1963(12) 0.156(3) 0.468(2) 0.107(11) Uiso d D 1

loop_
_atom_site_aniso_label
_atom_site_aniso_U_11
_atom_site_aniso_U_22
_atom_site_aniso_U_33
_atom_site_aniso_U_12
_atom_site_aniso_U_13
_atom_site_aniso_U_23
Fe 0.03781(16) 0.04017(16) 0.04925(18) 0.00032(10) 0.00359(11) 0.00728(11)
O1 0.0600(8) 0.0718(9) 0.0564(9) -0.0068(7) 0.0085(7) -0.0158(7)
O2 0.0574(9) 0.0673(9) 0.0533(9) -0.0097(7) 0.0001(7) -0.0133(7)
O3 0.0587(8) 0.0717(10) 0.0635(9) -0.0214(7) 0.0107(7) -0.0110(7)
C1 0.0664(14) 0.0423(11) 0.109(2) -0.0009(10) -0.0108(13) 0.0249(12)
C2 0.0807(15) 0.0706(15) 0.0643(15) 0.0110(12) 0.0154(12) 0.0283(12)
C3 0.0842(17) 0.0758(16) 0.0648(16) -0.0036(13) -0.0255(14) 0.0157(12)
C4 0.0416(11) 0.0894(18) 0.098(2) 0.0047(12) -0.0060(12) 0.0356(15)
C5 0.0711(14) 0.0673(14) 0.0782(16) 0.0328(12) 0.0119(12) 0.0119(12)
C6 0.0426(9) 0.0457(10) 0.0590(12) 0.0043(8) 0.0081(8) -0.0020(9)
C7 0.0538(11) 0.0381(10) 0.0677(13) -0.0001(8) 0.0008(9) -0.0013(9)
C8 0.0534(11) 0.0426(10) 0.0633(13) -0.0022(8) 0.0091(9) 0.0143(9)
C9 0.0539(11) 0.0499(11) 0.0454(10) 0.0044(9) 0.0058(8) 0.0081(8)
C10 0.0384(9) 0.0440(10) 0.0506(11) 0.0050(7) 0.0019(8) 0.0019(8)
C11 0.0406(9) 0.0468(10) 0.0491(11) 0.0056(7) -0.0042(8) -0.0001(8)
C12 0.0480(10) 0.0499(11) 0.0502(11) -0.0035(8) 0.0026(8) -0.0116(9)
C13 0.0416(9) 0.0475(10) 0.0451(10) 0.0042(8) -0.0051(7) 0.0004(8)
C14 0.0419(9) 0.0433(10) 0.0507(11) -0.0017(7) -0.0065(8) 0.0000(8)
C15 0.0523(11) 0.0621(12) 0.0659(13) -0.0192(9) 0.0056(9) -0.0181(10)
C16 0.0563(12) 0.0658(13) 0.0618(13) -0.0163(10) 0.0090(10) -0.0189(10)
C17 0.0462(10) 0.0512(11) 0.0582(12) -0.0075(8) 0.0008(9) -0.0013(9)
C18 0.0602(12) 0.0643(13) 0.0631(13) -0.0228(10) 0.0005(10) -0.0095(10)
C19 0.0570(12) 0.0604(13) 0.0511(12) -0.0130(9) -0.0006(9) -0.0089(9)
C20 0.0519(11) 0.0627(12) 0.0612(13) -0.0083(10) 0.0047(9) -0.0044(10)
C21 0.0532(11) 0.0613(13) 0.0625(13) -0.0097(9) 0.0048(10) -0.0002(10)
C22 0.0506(11) 0.0634(12) 0.0646(14) -0.0076(9) -0.0007(10) -0.0024(10)
C23 0.0544(11) 0.0598(13) 0.0586(13) -0.0056(9) 0.0024(10) 0.0000(9)
C24 0.0553(12) 0.0619(12) 0.0645(14) -0.0042(10) 0.0018(10) -0.0034(10)
C25 0.0542(11) 0.0638(13) 0.0598(13) 0.0002(9) 0.0013(10) 0.0015(10)
C26 0.0728(15) 0.0758(15) 0.0626(15) 0.0071(12) 0.0048(12) 0.0001(11)
C27 0.096(2) 0.134(3) 0.0759(19) 0.0109(17) 0.0303(16) 0.0143(16)

loop_
_atom_type_symbol
_atom_type_description
_atom_type_scat_dispersion_real
_atom_type_scat_dispersion_imag
_atom_type_scat_source
C C 0.0033 0.0016 'International Tables Vol C Tables 4.2.6.8 and 6.1.1.4'
H H 0.0000 0.0000 'International Tables Vol C Tables 4.2.6.8 and 6.1.1.4'
O O 0.0106 0.0060 'International Tables Vol C Tables 4.2.6.8 and 6.1.1.4'
Fe Fe 0.3463 0.8444 'International Tables Vol C Tables 4.2.6.8 and 6.1.1.4'

loop_
_geom_angle_atom_site_label_1
_geom_angle_atom_site_label_2
_geom_angle_atom_site_label_3
_geom_angle
C10 Fe C4 161.12(10)
C10 Fe C6 41.12(7)
C4 Fe C6 156.54(11)
C10 Fe C1 108.46(8)
C4 Fe C1 67.75(10)
C6 Fe C1 124.02(9)
C10 Fe C3 157.43(10)
C4 Fe C3 40.09(11)
C6 Fe C3 121.15(10)
C1 Fe C3 67.61(10)
C10 Fe C5 124.92(10)
C4 Fe C5 40.07(10)
C6 Fe C5 161.49(9)
C1 Fe C5 41.02(9)
C3 Fe C5 67.75(11)
C10 Fe C2 122.71(9)
C4 Fe C2 67.33(10)
C6 Fe C2 107.27(9)
C1 Fe C2 40.54(10)
C3 Fe C2 39.79(9)
C5 Fe C2 68.30(9)
C10 Fe C9 41.33(7)
C4 Fe C9 124.16(10)
C6 Fe C9 68.86(7)
C1 Fe C9 123.98(10)
C3 Fe C9 159.41(10)
C5 Fe C9 108.68(9)
C2 Fe C9 159.72(9)
C10 Fe C7 68.81(8)
C4 Fe C7 121.45(10)
C6 Fe C7 40.59(8)
C1 Fe C7 159.49(10)
C3 Fe C7 106.66(10)
C5 Fe C7 157.09(10)
C2 Fe C7 122.56(9)
C9 Fe C7 68.28(8)
C10 Fe C8 68.74(7)
C4 Fe C8 107.89(9)
C6 Fe C8 68.21(8)
C1 Fe C8 159.36(10)
C3 Fe C8 122.98(9)
C5 Fe C8 122.63(9)
C2 Fe C8 158.36(10)
C9 Fe C8 40.43(7)
C7 Fe C8 40.31(8)
C13 O2 H2A 108(2)
C17 O3 C20 118.13(15)
C2 C1 C5 107.6(2)
C2 C1 Fe 69.98(12)
C5 C1 Fe 69.70(12)
C2 C1 H1 126.2
C5 C1 H1 126.2
Fe C1 H1 125.7
C3 C2 C1 108.0(2)
C3 C2 Fe 69.94(12)
C1 C2 Fe 69.48(12)
C3 C2 H2 126.0
C1 C2 H2 126.0
Fe C2 H2 126.2
C2 C3 C4 108.5(2)
C2 C3 Fe 70.27(13)
C4 C3 Fe 69.85(14)
C2 C3 H3 125.7
C4 C3 H3 125.7
Fe C3 H3 125.7
C3 C4 C5 109.0(2)
C3 C4 Fe 70.06(13)
C5 C4 Fe 70.20(12)
C3 C4 H4 125.5
C5 C4 H4 125.5
Fe C4 H4 125.8
C4 C5 C1 106.9(2)
C4 C5 Fe 69.74(13)
C1 C5 Fe 69.28(12)
C4 C5 H5 126.6
C1 C5 H5 126.6
Fe C5 H5 126.0
C7 C6 C10 108.40(16)
C7 C6 Fe 70.34(10)
C10 C6 Fe 69.42(10)
C7 C6 H6 125.8
C10 C6 H6 125.8
Fe C6 H6 126.0
C8 C7 C6 108.10(17)
C8 C7 Fe 69.93(10)
C6 C7 Fe 69.07(10)
C8 C7 H7 126.0
C6 C7 H7 126.0
Fe C7 H7 126.6
C7 C8 C9 108.58(17)
C7 C8 Fe 69.77(10)
C9 C8 Fe 69.38(10)
C7 C8 H8 125.7
C9 C8 H8 125.7
Fe C8 H8 126.7
C8 C9 C10 107.91(17)
C8 C9 Fe 70.19(11)
C10 C9 Fe 69.02(10)
C8 C9 H9 126.0
C10 C9 H9 126.0
Fe C9 H9 126.3
C6 C10 C9 107.01(16)
C6 C10 C11 126.99(16)
C9 C10 C11 125.87(17)
C6 C10 Fe 69.46(10)
C9 C10 Fe 69.66(10)
C11 C10 Fe 122.85(12)
O1 C11 C12 120.75(17)
O1 C11 C10 118.08(16)
C12 C11 C10 121.16(16)
C13 C12 C11 121.90(17)
C13 C12 H12 120.6(12)
C11 C12 H12 117.5(12)
O2 C13 C12 120.18(16)
O2 C13 C14 116.77(16)
C12 C13 C14 123.05(16)
C15 C14 C19 117.14(17)
C15 C14 C13 122.06(16)
C19 C14 C13 120.80(17)
C16 C15 C14 122.14(17)
C16 C15 H15 118.9
C14 C15 H15 118.9
C15 C16 C17 119.78(19)
C15 C16 H16 120.1
C17 C16 H16 120.1
O3 C17 C18 116.99(17)
O3 C17 C16 124.08(18)
C18 C17 C16 118.92(18)
C19 C18 C17 120.75(18)
C19 C18 H18 119.6
C17 C18 H18 119.6
C18 C19 C14 121.25(19)
C18 C19 H19 119.4
C14 C19 H19 119.4
O3 C20 C21 108.64(16)
O3 C20 H20A 110.0
C21 C20 H20A 110.0
O3 C20 H20B 110.0
C21 C20 H20B 110.0
H20A C20 H20B 108.3
C20 C21 C22 112.67(17)
C20 C21 H21A 109.1
C22 C21 H21A 109.1
C20 C21 H21B 109.1
C22 C21 H21B 109.1
H21A C21 H21B 107.8
C21 C22 C23 113.50(17)
C21 C22 H22A 108.9
C23 C22 H22A 108.9
C21 C22 H22B 108.9
C23 C22 H22B 108.9
H22A C22 H22B 107.7
C24 C23 C22 114.03(17)
C24 C23 H23A 108.7
C22 C23 H23A 108.7
C24 C23 H23B 108.7
C22 C23 H23B 108.7
H23A C23 H23B 107.6
C23 C24 C25 114.73(18)
C23 C24 H24A 108.6
C25 C24 H24A 108.6
C23 C24 H24B 108.6
C25 C24 H24B 108.6
H24A C24 H24B 107.6
C26 C25 C24 113.94(19)
C26 C25 H25A 108.8
C24 C25 H25A 108.8
C26 C25 H25B 108.8
C24 C25 H25B 108.8
H25A C25 H25B 107.7
C27 C26 C25 113.5(2)
C27 C26 H26A 108.9
C25 C26 H26A 108.9
C27 C26 H26B 108.9
C25 C26 H26B 108.9
H26A C26 H26B 107.7
C26 C27 H27A 109.5
C26 C27 H27B 109.5
H27A C27 H27B 109.5
C26 C27 H27C 109.5
H27A C27 H27C 109.5
H27B C27 H27C 109.5

loop_
_geom_bond_atom_site_label_1
_geom_bond_atom_site_label_2
_geom_bond_distance
Fe C10 2.0250(18)
Fe C4 2.025(2)
Fe C6 2.0255(17)
Fe C1 2.026(2)
Fe C3 2.028(2)
Fe C5 2.031(2)
Fe C2 2.032(2)
Fe C9 2.0336(18)
Fe C7 2.0421(17)
Fe C8 2.0442(18)
O1 C11 1.285(2)
O2 C13 1.295(2)
O2 H2A 0.852(17)
O3 C17 1.359(2)
O3 C20 1.432(2)
C1 C2 1.406(3)
C1 C5 1.421(3)
C1 H1 0.9300
C2 C3 1.382(3)
C2 H2 0.9300
C3 C4 1.389(4)
C3 H3 0.9300
C4 C5 1.390(4)
C4 H4 0.9300
C5 H5 0.9300
C6 C7 1.411(3)
C6 C10 1.423(2)
C6 H6 0.9300
C7 C8 1.408(3)
C7 H7 0.9300
C8 C9 1.409(3)
C8 H8 0.9300
C9 C10 1.432(2)
C9 H9 0.9300
C10 C11 1.462(2)
C11 C12 1.398(3)
C12 C13 1.387(2)
C12 H12 0.893(14)
C13 C14 1.469(2)
C14 C15 1.386(3)
C14 C19 1.391(2)
C15 C16 1.372(3)
C15 H15 0.9300
C16 C17 1.384(3)
C16 H16 0.9300
C17 C18 1.383(3)
C18 C19 1.368(3)
C18 H18 0.9300
C19 H19 0.9300
C20 C21 1.497(3)
C20 H20A 0.9700
C20 H20B 0.9700
C21 C22 1.513(3)
C21 H21A 0.9700
C21 H21B 0.9700
C22 C23 1.519(3)
C22 H22A 0.9700
C22 H22B 0.9700
C23 C24 1.507(3)
C23 H23A 0.9700
C23 H23B 0.9700
C24 C25 1.512(3)
C24 H24A 0.9700
C24 H24B 0.9700
C25 C26 1.509(3)
C25 H25A 0.9700
C25 H25B 0.9700
C26 C27 1.507(3)
C26 H26A 0.9700
C26 H26B 0.9700
C27 H27A 0.9600
C27 H27B 0.9600
C27 H27C 0.9600

loop_
_geom_hbond_atom_site_label_D
_geom_hbond_atom_site_label_H
_geom_hbond_atom_site_label_A
_geom_hbond_distance_DH
_geom_hbond_distance_HA
_geom_hbond_distance_DA
_geom_hbond_angle_DHA
O2 H2A O1 0.852(17) 1.72(2) 2.499(2) 151(3)

loop_
_geom_torsion_atom_site_label_1
_geom_torsion_atom_site_label_2
_geom_torsion_atom_site_label_3
_geom_torsion_atom_site_label_4
_geom_torsion
C10 Fe C1 C2 -119.09(14)
C4 Fe C1 C2 80.65(16)
C6 Fe C1 C2 -76.22(16)
C3 Fe C1 C2 37.16(15)
C5 Fe C1 C2 118.5(2)
C9 Fe C1 C2 -162.22(12)
C7 Fe C1 C2 -40.4(3)
C8 Fe C1 C2 162.3(2)
C10 Fe C1 C5 122.40(15)
C4 Fe C1 C5 -37.86(15)
C6 Fe C1 C5 165.27(14)
C3 Fe C1 C5 -81.35(17)
C2 Fe C1 C5 -118.5(2)
C9 Fe C1 C5 79.26(16)
C7 Fe C1 C5 -158.9(2)
C8 Fe C1 C5 43.8(3)
C5 C1 C2 C3 0.3(2)
Fe C1 C2 C3 -59.55(15)
C5 C1 C2 Fe 59.82(14)
C10 Fe C2 C3 -160.68(15)
C4 Fe C2 C3 37.44(16)
C6 Fe C2 C3 -118.23(16)
C1 Fe C2 C3 119.2(2)
C5 Fe C2 C3 80.85(17)
C9 Fe C2 C3 166.1(2)
C7 Fe C2 C3 -76.40(18)
C8 Fe C2 C3 -43.9(3)
C10 Fe C2 C1 80.10(15)
C4 Fe C2 C1 -81.78(16)
C6 Fe C2 C1 122.55(13)
C3 Fe C2 C1 -119.2(2)
C5 Fe C2 C1 -38.37(14)
C9 Fe C2 C1 46.9(3)
C7 Fe C2 C1 164.38(13)
C8 Fe C2 C1 -163.2(2)
C1 C2 C3 C4 -0.3(3)
Fe C2 C3 C4 -59.59(16)
C1 C2 C3 Fe 59.26(15)
C10 Fe C3 C2 46.5(3)
C4 Fe C3 C2 -119.4(2)
C6 Fe C3 C2 79.42(17)
C1 Fe C3 C2 -37.85(14)
C5 Fe C3 C2 -82.36(16)
C9 Fe C3 C2 -166.3(2)
C7 Fe C3 C2 121.23(15)
C8 Fe C3 C2 162.24(14)
C10 Fe C3 C4 165.9(2)
C6 Fe C3 C4 -161.16(14)
C1 Fe C3 C4 81.57(17)
C5 Fe C3 C4 37.06(15)
C2 Fe C3 C4 119.4(2)
C9 Fe C3 C4 -46.9(3)
C7 Fe C3 C4 -119.35(16)
C8 Fe C3 C4 -78.34(18)
C2 C3 C4 C5 0.3(3)
Fe C3 C4 C5 -59.59(15)
C2 C3 C4 Fe 59.85(16)
C10 Fe C4 C3 -163.2(2)
C6 Fe C4 C3 44.0(3)
C1 Fe C4 C3 -81.20(17)
C5 Fe C4 C3 -119.9(2)
C2 Fe C4 C3 -37.16(15)
C9 Fe C4 C3 161.92(14)
C7 Fe C4 C3 78.19(17)
C8 Fe C4 C3 120.30(15)
C10 Fe C4 C5 -43.2(3)
C6 Fe C4 C5 163.89(18)
C1 Fe C4 C5 38.74(15)
C3 Fe C4 C5 119.9(2)
C2 Fe C4 C5 82.77(16)
C9 Fe C4 C5 -78.14(17)
C7 Fe C4 C5 -161.87(13)
C8 Fe C4 C5 -119.76(15)
C3 C4 C5 C1 -0.1(3)
Fe C4 C5 C1 -59.60(14)
C3 C4 C5 Fe 59.51(16)
C2 C1 C5 C4 -0.1(2)
Fe C1 C5 C4 59.89(15)
C2 C1 C5 Fe -60.00(14)
C10 Fe C5 C4 164.31(14)
C6 Fe C5 C4 -159.6(2)
C1 Fe C5 C4 -118.1(2)
C3 Fe C5 C4 -37.08(15)
C2 Fe C5 C4 -80.13(17)
C9 Fe C5 C4 121.26(15)
C7 Fe C5 C4 43.0(3)
C8 Fe C5 C4 78.79(18)
C10 Fe C5 C1 -77.63(17)
C4 Fe C5 C1 118.1(2)
C6 Fe C5 C1 -41.6(3)
C3 Fe C5 C1 80.98(17)
C2 Fe C5 C1 37.93(15)
C9 Fe C5 C1 -120.68(15)
C7 Fe C5 C1 161.1(2)
C8 Fe C5 C1 -163.15(14)
C10 Fe C6 C7 -119.49(16)
C4 Fe C6 C7 47.5(3)
C1 Fe C6 C7 161.61(14)
C3 Fe C6 C7 79.02(15)
C5 Fe C6 C7 -166.7(2)
C2 Fe C6 C7 120.23(13)
C9 Fe C6 C7 -80.87(13)
C8 Fe C6 C7 -37.29(12)
C4 Fe C6 C10 167.0(2)
C1 Fe C6 C10 -78.90(15)
C3 Fe C6 C10 -161.49(12)
C5 Fe C6 C10 -47.2(3)
C2 Fe C6 C10 -120.28(12)
C9 Fe C6 C10 38.61(10)
C7 Fe C6 C10 119.49(16)
C8 Fe C6 C10 82.20(12)
C10 C6 C7 C8 0.0(2)
Fe C6 C7 C8 59.23(13)
C10 C6 C7 Fe -59.18(12)
C10 Fe C7 C8 -81.71(12)
C4 Fe C7 C8 80.55(16)
C6 Fe C7 C8 -119.59(17)
C1 Fe C7 C8 -167.9(2)
C3 Fe C7 C8 121.69(14)
C5 Fe C7 C8 49.6(3)
C2 Fe C7 C8 162.18(12)
C9 Fe C7 C8 -37.15(11)
C10 Fe C7 C6 37.88(11)
C4 Fe C7 C6 -159.86(13)
C1 Fe C7 C6 -48.3(3)
C3 Fe C7 C6 -118.71(13)
C5 Fe C7 C6 169.2(2)
C2 Fe C7 C6 -78.23(15)
C9 Fe C7 C6 82.44(12)
C8 Fe C7 C6 119.59(17)
C6 C7 C8 C9 0.0(2)
Fe C7 C8 C9 58.68(13)
C6 C7 C8 Fe -58.70(13)
C10 Fe C8 C7 81.90(12)
C4 Fe C8 C7 -117.83(15)
C6 Fe C8 C7 37.54(11)
C1 Fe C8 C7 167.9(2)
C3 Fe C8 C7 -76.33(16)
C5 Fe C8 C7 -159.40(14)
C2 Fe C8 C7 -44.4(3)
C9 Fe C8 C7 120.10(16)
C10 Fe C8 C9 -38.20(11)
C4 Fe C8 C9 122.07(14)
C6 Fe C8 C9 -82.56(12)
C1 Fe C8 C9 47.8(3)
C3 Fe C8 C9 163.58(14)
C5 Fe C8 C9 80.50(15)
C2 Fe C8 C9 -164.5(2)
C7 Fe C8 C9 -120.10(16)
C7 C8 C9 C10 0.0(2)
Fe C8 C9 C10 58.91(12)
C7 C8 C9 Fe -58.91(13)
C10 Fe C9 C8 119.22(16)
C4 Fe C9 C8 -77.06(15)
C6 Fe C9 C8 80.79(12)
C1 Fe C9 C8 -161.63(12)
C3 Fe C9 C8 -42.4(3)
C5 Fe C9 C8 -118.74(13)
C2 Fe C9 C8 163.4(2)
C7 Fe C9 C8 37.05(11)
C4 Fe C9 C10 163.72(13)
C6 Fe C9 C10 -38.43(10)
C1 Fe C9 C10 79.14(14)
C3 Fe C9 C10 -161.6(3)
C5 Fe C9 C10 122.04(12)
C2 Fe C9 C10 44.2(3)
C7 Fe C9 C10 -82.18(12)
C8 Fe C9 C10 -119.22(16)
C7 C6 C10 C9 -0.1(2)
Fe C6 C10 C9 -59.81(12)
C7 C6 C10 C11 176.05(17)
Fe C6 C10 C11 116.30(18)
C7 C6 C10 Fe 59.76(13)
C8 C9 C10 C6 0.0(2)
Fe C9 C10 C6 59.68(12)
C8 C9 C10 C11 -176.12(16)
Fe C9 C10 C11 -116.48(18)
C8 C9 C10 Fe -59.64(12)
C4 Fe C10 C6 -164.0(3)
C1 Fe C10 C6 120.97(13)
C3 Fe C10 C6 45.1(3)
C5 Fe C10 C6 163.49(12)
C2 Fe C10 C6 78.52(14)
C9 Fe C10 C6 -118.18(15)
C7 Fe C10 C6 -37.40(11)
C8 Fe C10 C6 -80.78(12)
C4 Fe C10 C9 -45.8(3)
C6 Fe C10 C9 118.18(15)
C1 Fe C10 C9 -120.85(13)
C3 Fe C10 C9 163.2(2)
C5 Fe C10 C9 -78.33(13)
C2 Fe C10 C9 -163.30(12)
C7 Fe C10 C9 80.78(12)
C8 Fe C10 C9 37.39(11)
C4 Fe C10 C11 74.5(3)
C6 Fe C10 C11 -121.53(19)
C1 Fe C10 C11 -0.56(18)
C3 Fe C10 C11 -76.5(3)
C5 Fe C10 C11 41.96(19)
C2 Fe C10 C11 -43.01(18)
C9 Fe C10 C11 120.29(19)
C7 Fe C10 C11 -158.93(17)
C8 Fe C10 C11 157.69(17)
C6 C10 C11 O1 -178.33(17)
C9 C10 C11 O1 -2.9(3)
Fe C10 C11 O1 -90.42(19)
C6 C10 C11 C12 2.8(3)
C9 C10 C11 C12 178.15(17)
Fe C10 C11 C12 90.66(19)
O1 C11 C12 C13 -2.0(3)
C10 C11 C12 C13 176.85(17)
C11 C12 C13 O2 1.1(3)
C11 C12 C13 C14 -178.12(17)
O2 C13 C14 C15 172.73(18)
C12 C13 C14 C15 -8.0(3)
O2 C13 C14 C19 -6.7(3)
C12 C13 C14 C19 172.56(18)
C19 C14 C15 C16 1.1(3)
C13 C14 C15 C16 -178.35(19)
C14 C15 C16 C17 -0.8(3)
C20 O3 C17 C18 178.74(19)
C20 O3 C17 C16 -0.5(3)
C15 C16 C17 O3 178.73(19)
C15 C16 C17 C18 -0.5(3)
O3 C17 C18 C19 -177.85(19)
C16 C17 C18 C19 1.5(3)
C17 C18 C19 C14 -1.1(3)
C15 C14 C19 C18 -0.2(3)
C13 C14 C19 C18 179.31(18)
C17 O3 C20 C21 -178.62(17)
O3 C20 C21 C22 -179.53(17)
C20 C21 C22 C23 178.09(18)
C21 C22 C23 C24 177.94(18)
C22 C23 C24 C25 180.00(18)
C23 C24 C25 C26 177.61(18)
C24 C25 C26 C27 178.1(2)
